data_9004185
loop_
_publ_author_name
'Szymanski, J. T.'

_publ_section_title
;
 The crystal structure of mannardite, a new hydrated cryptomelane-group
 (hollandite) mineral with a doubled short axis
;
_journal_name_full 'The Canadian Mineralogist'
_journal_page_first 67
_journal_page_last 78
_journal_volume 24
_journal_year 1986
_chemical_formula_sum 'Ba0.517 Cr0.508 H2 O8.483 Ti2.984 V0.508'
_chemical_name_mineral Mannardite
_space_group_IT_number 88
_symmetry_space_group_name_Hall '-I 4ad'
_symmetry_space_group_name_H-M 'I 41/a :2'
_cell_angle_alpha 90
_cell_angle_beta 90
_cell_angle_gamma 90
_cell_formula_units_Z 8
_cell_length_a 14.357
_cell_length_b 14.357
_cell_length_c 5.908
_cell_volume 1217.777
_database_code_amcsd 0005210
_exptl_crystal_density_diffrn 4.406
_cod_original_sg_symbol_H-M 'I 41/a'
_cod_original_formula_sum 'Ba.517 (Ti2.984 V.508 Cr.508) O8.483 H2'
_cod_database_code 9004185

loop_
_space_group_symop_operation_xyz
x,y,z
1/2+x,1/2+y,1/2+z
3/4+y,1/4-x,1/4-z
1/4+y,3/4-x,3/4-z
3/4-y,1/4+x,1/4+z
1/4-y,3/4+x,3/4+z
1/2+x,y,1/2-z
+x,1/2+y,-z
1/2-x,-y,1/2+z
-x,1/2-y,+z
3/4-y,3/4+x,3/4-z
1/4-y,1/4+x,1/4-z
3/4+y,3/4-x,3/4+z
1/4+y,1/4-x,1/4+z
-x,-y,-z
1/2-x,1/2-y,1/2-z

loop_
_atom_site_aniso_label
_atom_site_aniso_U_11
_atom_site_aniso_U_22
_atom_site_aniso_U_33
_atom_site_aniso_U_12
_atom_site_aniso_U_13
_atom_site_aniso_U_23
Ba1 0.02130 0.02130 0.02920 0.00000 0.00000 0.00000
Ba2 0.02130 0.02130 0.02920 0.00000 0.00000 0.00000
Ba3 0.01910 0.01910 0.01890 0.00000 0.00000 0.00000
Ba4 0.01910 0.01910 0.01890 0.00000 0.00000 0.00000
Ti1 0.00790 0.00620 0.00520 0.00020 -0.00060 -0.00200
V1 0.00790 0.00620 0.00520 0.00020 -0.00060 -0.00200
Cr1 0.00790 0.00620 0.00520 0.00020 -0.00060 -0.00200
Ti2 0.00610 0.00920 0.00540 -0.00080 0.00220 -0.00080
Cr2 0.00610 0.00920 0.00540 -0.00080 0.00220 -0.00080
V2 0.00610 0.00920 0.00540 -0.00080 0.00220 -0.00080
O1 0.00620 0.00610 0.00670 0.00010 0.00170 0.00040
O2 0.00820 0.00770 0.00630 0.00320 0.00250 0.00390
O3 0.00820 0.00850 0.00640 0.00320 0.00410 -0.00270
O4 0.00570 0.00670 0.00580 0.00020 0.00000 0.00130
Wat1 0.02130 0.02130 0.02920 0.00000 0.00000 0.00000
Wat2 0.01910 0.01910 0.01890 0.00000 0.00000 0.00000

loop_
_atom_site_label
_atom_site_fract_x
_atom_site_fract_y
_atom_site_fract_z
_atom_site_occupancy
_atom_site_type_symbol
_atom_site_attached_hydrogens
Ba1 0.00000 0.25000 0.62500 0.11400 Ba 0
Ba2 0.00000 0.25000 0.54740 0.02800 Ba 0
Ba3 0.00000 0.25000 0.12500 0.80800 Ba 0
Ba4 0.00000 0.25000 0.05250 0.02800 Ba 0
Ti1 0.24452 0.34237 0.12453 0.74600 Ti 0
V1 0.24452 0.34237 0.12453 0.22000 V 0
Cr1 0.24452 0.34237 0.12453 0.03400 Cr 0
Ti2 0.59098 0.50933 0.12613 0.74600 Ti 0
Cr2 0.59098 0.50933 0.12613 0.22000 Cr 0
V2 0.59098 0.50933 0.12613 0.03400 V 0
O1 0.32008 0.22580 0.12611 1.00000 O 0
O2 0.35252 0.56283 0.12194 1.00000 O 0
O3 0.18545 0.10368 0.12477 1.00000 O 0
O4 0.47578 0.43039 0.12928 1.00000 O 0
Wat1 0.00000 0.25000 0.62500 0.83000 O 2
Wat2 0.00000 0.25000 0.12500 0.13600 O 2

loop_
_cod_changelog_entry_id
_cod_changelog_entry_author
_cod_changelog_entry_date
_cod_changelog_entry_text
1
;cod-tools version 3.8.0
Id: cif_guess_AMCSD_atom_types 9581 2023-05-17 12:35:41Z saulius
;
2023-05-18T11:37:58+03:00
;Derived atom types and hydrogen counts
from atom names that follow the AMCSD naming convention
(Wat == water, O-H == hydroxyl).
;

loop_
_cod_related_entry_id
_cod_related_entry_database
_cod_related_entry_code
1 AMCSD 0005210
